data_2006328
loop_
_publ_author_name
'Torii, Akira'
'Ogawa, Kazuhide'
'Tamura, Hatsue'
'Osaki, Kenji'

_publ_section_title
;
 Room-Temperature Form of Manganese Hexafluorosilicate Hexahydrate: a
 New Model with Submicroscopic Twinning
;
_journal_issue 7
_journal_name_full 'Acta Crystallographica Section C'
_journal_page_first 833
_journal_page_last 836
_journal_paper_doi 10.1107/S0108270196015454
_journal_volume 53
_journal_year 1997
_chemical_formula_iupac 'Mn Si F6, 6H2 O1'
_chemical_formula_moiety 'F6 H12 Mn1 Si1 O6'
_chemical_formula_structural 'Mn (H2 O)6 2+, Si F6 2-'
_chemical_formula_sum 'F6 H12 Mn O6 Si'
_chemical_formula_weight 305.10
_chemical_name_common 'manganese fluorosilicate hexahydrate'
_chemical_name_systematic
;
manganese hexafluorosilicate-water (1/6)
;
_space_group_IT_number 147
_symmetry_cell_setting trigonal
_symmetry_space_group_name_Hall '-P 3'
_symmetry_space_group_name_H-M 'P -3'
_atom_type_scat_source IntTabIV
_cell_angle_alpha 90
_cell_angle_beta 90
_cell_angle_gamma 120
_cell_formula_units_Z 3
_cell_length_a 9.672(3)
_cell_length_b 9.672(3)
_cell_length_c 9.834(3)
_cell_measurement_reflns_used 18
_cell_measurement_temperature 298
_cell_measurement_theta_max 56
_cell_measurement_theta_min 52
_cell_volume 796.7(4)
_computing_publication_material EDCIF-J
_diffrn_ambient_temperature 298
_diffrn_measurement_device 'Rigaku four-circle'
_diffrn_measurement_method \w-2\q
_diffrn_radiation_source 'Rotatory anode x-ray tube (200 mA)'
_diffrn_radiation_type CuK\a
_diffrn_radiation_wavelength 1.5418
_diffrn_reflns_av_R_equivalents 0.027
_diffrn_reflns_limit_h_max 9
_diffrn_reflns_limit_h_min 0
_diffrn_reflns_limit_k_max 9
_diffrn_reflns_limit_k_min 0
_diffrn_reflns_limit_l_max 10
_diffrn_reflns_limit_l_min 0
_diffrn_reflns_number 562
_diffrn_reflns_theta_max 67.5
_diffrn_standards_decay_% none
_diffrn_standards_interval_count 50
_diffrn_standards_number 3
_exptl_absorpt_coefficient_mu 12.73
_exptl_absorpt_correction_T_max 0.556
_exptl_absorpt_correction_T_min 0.515
_exptl_absorpt_correction_type spherical
_exptl_crystal_colour 'pale pink'
_exptl_crystal_density_diffrn 1.91
_exptl_crystal_density_meas 1.94
_exptl_crystal_density_method 'flotation in CHBr~3~/benzene solution'
_exptl_crystal_description 'hexagonal prism'
_exptl_crystal_size_max 0.14
_exptl_crystal_size_mid 0.07
_exptl_crystal_size_min 0.07
_refine_diff_density_max 'not calculated'
_refine_diff_density_min 'not calculated'
_refine_ls_extinction_coef 7.7E-5
_refine_ls_extinction_method 'exponential form'
_refine_ls_goodness_of_fit_obs 1.39
_refine_ls_hydrogen_treatment refall
_refine_ls_matrix_type block
_refine_ls_number_parameters 101
_refine_ls_number_reflns 349
_refine_ls_R_factor_obs .040
_refine_ls_shift/esd_max 0.010
_refine_ls_structure_factor_coef 'Special refinement (see text)'
_refine_ls_weighting_scheme 'Uniform weighting scheme'
_refine_ls_wR_factor_obs .040
_reflns_number_observed 349
_reflns_number_total 451
_reflns_observed_criterion I>3\s(I)
_cod_data_source_file oh1098.cif
_cod_data_source_block osaki
_cod_original_cell_volume 796.7(8)
_cod_original_formula_sum 'F6 H12 Mn1 Si1 O6'
_cod_database_code 2006328

loop_
_symmetry_equiv_pos_as_xyz
'x, y, z'
'-y, x-y, z'
'-x+y, -x, z'
'-x, -y, -z'
'y, -x+y, -z'
'x-y, x, -z'

loop_
_atom_site_label
_atom_site_fract_x
_atom_site_fract_y
_atom_site_fract_z
_atom_site_U_iso_or_equiv
_atom_site_thermal_displace_type
Mn(1) 0 0 0 .0069(4) Uani
Mn(2) .3333 .6666 .6693(3) .0063(6) Uani
Si(1) 0 0 .5 .0061(2) Uani
Si(2) .3333 .6666 .1715(5) .0046(3) Uani
O(1) .0672(10) .2025(11) .1291(7) .0125(14) Uani
O(2) .1993(14) .4612(11) .5411(6) .0177(17) Uani
O(3) .1307(8) .5940(13) .8020(6) .0131(14) Uani
F(1) .1509(8) .0200(7) .3998(5) .0100(9) Uani
F(2) .1817(8) .5350(7) .2712(5) .0091(9) Uani
F(3) .2017(8) .6859(7) .0754(5) .0107(10) Uani
H(1) .026(19) .210(18) .219(13) .08 Uiso
H(2) .13(2) .31(2) .101(11) .08 Uiso
H(3) .176(14) .460(15) .475(9) .05 Uiso
H(4) .206(19) .367(18) .556(9) .06 Uiso
H(5) .031(16) .498(18) .787(9) .05 Uiso
H(6) .12(2) .58(2) .872(11) .09 Uiso

loop_
_atom_type_symbol
_atom_type_scat_dispersion_real
_atom_type_scat_dispersion_imag
Mn -0.568 2.808
Si 0. 0.
O 0. 0.
F 0. 0.

loop_
_geom_angle_atom_site_label_1
_geom_angle_atom_site_label_2
_geom_angle_atom_site_label_3
_geom_angle_site_symmetry_1
_geom_angle_site_symmetry_3
_geom_angle
_geom_angle_publ_flag
O(1) Mn(1) O(1) 5_555 4_555 88.5(5) yes
O(1) Mn(1) O(1) 5_555 2_555 180.0 yes
O(2) Mn(2) O(2) . 3_565 89.2(6) yes
O(3) Mn(2) O(3) . 2_665 87.2(6) yes
O(2) Mn(2) O(3) 3_565 3_565 91.4(4) yes
O(2) Mn(2) O(3) 3_565 . 92.2(4) yes
O(2) Mn(2) O(3) 3_565 2_665 178.5(4) yes
F(1) Si(1) F(1) . 2_555 89.4(4) yes
F(1) Si(1) F(1) 2_555 5_556 180.0 yes
F(2) Si(2) F(2) . 3_565 89.9(5) yes
F(3) Si(2) F(3) . 2_665 91.1(5) yes
F(2) Si(2) F(3) . . 89.4(3) yes
F(2) Si(2) F(3) 3_565 . 89.7(3) yes
F(2) Si(2) F(3) 2_665 . 179.1(4) yes

loop_
_geom_bond_atom_site_label_1
_geom_bond_atom_site_label_2
_geom_bond_site_symmetry_1
_geom_bond_site_symmetry_2
_geom_bond_distance
_geom_bond_publ_flag
Mn(1) O(1) . . 2.144(9) yes
Mn(2) O(2) . . 2.154(10) yes
Mn(2) O(3) . . 2.159(8) yes
Si(1) F(1) . . 1.690(7) yes
Si(2) F(2) . . 1.693(7) yes
Si(2) F(3) . . 1.668(7) yes

loop_
_geom_contact_atom_site_label_1
_geom_contact_atom_site_label_2
_geom_contact_distance
_geom_contact_site_symmetry_2
_geom_contact_publ_flag
O(1) F(1) 2.774(9) 2_555 yes
O(2) F(2) 2.776(8) . yes
O(3) F(3) 2.808(8) 1_556 yes
O(1) F(3) 2.816(13) 2_665 yes
O(2) F(1) 2.793(13) 6_556 yes
O(3) F(2) 2.727(11) 4_566 yes
